data_7004380
loop_
_publ_author_name
'Wei, Xuehong'
'Cheng, Yanxiang'
'Hitchcock, Peter B.'
'Lappert, Michael F.'

_publ_section_title
;
 Syntheses, structures and reactions of a series of
 \b-diketiminatoyttrium compounds
;
_journal_issue 38
_journal_name_full 'Dalton Transactions'
_journal_page_first 5235
_journal_page_last 5246
_journal_paper_doi 10.1039/b806451b
_journal_year 2008
_chemical_compound_source 'synthesis as described'
_chemical_formula_moiety 'C33 H49 Cl2 N2 O2 Y, C4 H10 O'
_chemical_formula_sum 'C37 H59 Cl2 N2 O3 Y'
_chemical_formula_weight 739.67
_space_group_IT_number 14
_symmetry_cell_setting monoclinic
_symmetry_Int_Tables_number 14
_symmetry_space_group_name_Hall '-P 2yn'
_symmetry_space_group_name_H-M 'P 1 21/n 1'
_atom_sites_solution_hydrogens geom
_atom_sites_solution_primary direct
_atom_sites_solution_secondary difmap
_audit_conform_dict_location ftp://ftp.iucr.org/pub/cif_core.dic
_audit_conform_dict_name cif_core.dic
_audit_conform_dict_version 2.2
_audit_creation_date 2003-04-15T13:52:51-00:00
_audit_creation_method 'WinGX routine CIF_UPDATE'
_cell_angle_alpha 90
_cell_angle_beta 94.757(1)
_cell_angle_gamma 90
_cell_formula_units_Z 4
_cell_length_a 14.2932(2)
_cell_length_b 13.5936(1)
_cell_length_c 20.4397(3)
_cell_measurement_reflns_used 33710
_cell_measurement_temperature 173(2)
_cell_measurement_theta_max 27.485
_cell_measurement_theta_min 3.705
_cell_measurement_wavelength 0.71073
_cell_volume 3957.67(9)
_computing_cell_refinement 'HKL Scalepack (Otwinowski & Minor 1997)'
_computing_data_collection 'Collect (Nonius BV, 1997-2000)'
_computing_data_reduction 'HKL Denzo and Scalepack (Otwinowski & Minor 1997)'
_computing_molecular_graphics 'Ortep-3 for Windows (Farrugia, 1997)'
_computing_publication_material 'WinGX publication routines (Farrugia, 1999)'
_computing_structure_refinement 'SHELXL-97 (Sheldrick, 1997)'
_computing_structure_solution 'SHELXS-97 (Sheldrick, 1997)'
_diffrn_ambient_temperature 173(2)
_diffrn_detector 'CCD plate'
_diffrn_measured_fraction_theta_full 0.994
_diffrn_measured_fraction_theta_max 0.994
_diffrn_measurement_device '95mm CCD camera on \k-goniostat'
_diffrn_measurement_device_type KappaCCD
_diffrn_measurement_method 'CCD rotation images, thick slices'
_diffrn_orient_matrix_type 'by Nonius Collect from scalepack cell'
_diffrn_orient_matrix_UB_11 -0.284652E-1
_diffrn_orient_matrix_UB_12 0.54184E-1
_diffrn_orient_matrix_UB_13 0.248359E-1
_diffrn_orient_matrix_UB_21 0.504511E-1
_diffrn_orient_matrix_UB_22 -0.80332E-2
_diffrn_orient_matrix_UB_23 0.365256E-1
_diffrn_orient_matrix_UB_31 0.396634E-1
_diffrn_orient_matrix_UB_32 0.491043E-1
_diffrn_orient_matrix_UB_33 -0.214297E-1
_diffrn_radiation_monochromator graphite
_diffrn_radiation_probe x-ray
_diffrn_radiation_type MoK\a
_diffrn_radiation_wavelength 0.71073
_diffrn_reflns_av_R_equivalents 0.0655
_diffrn_reflns_av_unetI/netI 0.0483
_diffrn_reflns_limit_h_max 17
_diffrn_reflns_limit_h_min -18
_diffrn_reflns_limit_k_max 17
_diffrn_reflns_limit_k_min -17
_diffrn_reflns_limit_l_max 26
_diffrn_reflns_limit_l_min -26
_diffrn_reflns_number 52115
_diffrn_reflns_theta_full 27.48
_diffrn_reflns_theta_max 27.48
_diffrn_reflns_theta_min 3.74
_diffrn_source 'Enraf Nonius FR590'
_exptl_absorpt_coefficient_mu 1.643
_exptl_absorpt_correction_T_max 0.7116
_exptl_absorpt_correction_T_min 0.6194
_exptl_absorpt_correction_type multi-scan
_exptl_absorpt_process_details
;
[c.f. r.h. blessing, acta cryst. (1995), a51, 33-38]
;
_exptl_crystal_colour colourless
_exptl_crystal_density_diffrn 1.241
_exptl_crystal_density_method 'not measured'
_exptl_crystal_description prism
_exptl_crystal_F_000 1568
_exptl_crystal_size_max 0.3
_exptl_crystal_size_mid 0.2
_exptl_crystal_size_min 0.2
_refine_diff_density_max 0.883
_refine_diff_density_min -0.687
_refine_diff_density_rms 0.066
_refine_ls_extinction_method none
_refine_ls_goodness_of_fit_ref 1.04
_refine_ls_hydrogen_treatment riding
_refine_ls_matrix_type full
_refine_ls_number_parameters 408
_refine_ls_number_reflns 9026
_refine_ls_number_restraints 0
_refine_ls_restrained_S_all 1.04
_refine_ls_R_factor_all 0.0718
_refine_ls_R_factor_gt 0.0467
_refine_ls_shift/su_max 0.001
_refine_ls_shift/su_mean 0
_refine_ls_structure_factor_coef Fsqd
_refine_ls_weighting_details 'calc w=1/[\s^2^(Fo^2^)+(0.0327P)^2^+5.0363P] where P=(Fo^2^+2Fc^2^)/3'
_refine_ls_weighting_scheme calc
_refine_ls_wR_factor_gt 0.0925
_refine_ls_wR_factor_ref 0.1017
_reflns_number_gt 6967
_reflns_number_total 9026
_reflns_threshold_expression >2sigma(I)
_cod_data_source_file b806451b.txt
_cod_data_source_block (5b)-apr2003
_cod_original_sg_symbol_H-M P2(1)/n
_cod_database_code 7004380

loop_
_symmetry_equiv_pos_as_xyz
'x, y, z'
'-x+1/2, y+1/2, -z+1/2'
'-x, -y, -z'
'x-1/2, -y-1/2, z-1/2'

loop_
_atom_site_label
_atom_site_type_symbol
_atom_site_fract_x
_atom_site_fract_y
_atom_site_fract_z
_atom_site_U_iso_or_equiv
_atom_site_adp_type
_atom_site_occupancy
_atom_site_symmetry_multiplicity
_atom_site_calc_flag
_atom_site_refinement_flags
_atom_site_disorder_assembly
_atom_site_disorder_group
Y Y 0.133961(17) 0.258435(17) 0.053848(12) 0.02197(7) Uani 1 1 d . . .
Cl1 Cl 0.14814(5) 0.42218(5) -0.00812(4) 0.03635(17) Uani 1 1 d . . .
Cl2 Cl 0.08748(5) 0.09762(5) 0.11081(3) 0.03366(16) Uani 1 1 d . . .
O1 O -0.00355(14) 0.22207(14) -0.01765(9) 0.0336(5) Uani 1 1 d . . .
O2 O 0.02759(13) 0.34796(13) 0.11481(9) 0.0284(4) Uani 1 1 d . . .
O3 O -0.2932(3) 0.2422(3) 0.1268(2) 0.1172(14) Uani 1 1 d . . .
N1 N 0.26298(15) 0.27171(15) 0.13298(11) 0.0246(5) Uani 1 1 d . . .
N2 N 0.25150(16) 0.18154(16) -0.00106(11) 0.0268(5) Uani 1 1 d . . .
C1 C 0.33400(19) 0.2087(2) 0.14117(14) 0.0281(6) Uani 1 1 d . . .
C2 C 0.3592(2) 0.1430(2) 0.09248(14) 0.0320(6) Uani 1 1 d . . .
H2 H 0.4092 0.0997 0.1062 0.038 Uiso 1 1 calc R . .
C3 C 0.3231(2) 0.1305(2) 0.02732(14) 0.0321(6) Uani 1 1 d . . .
C4 C 0.3939(2) 0.2046(2) 0.20563(15) 0.0388(7) Uani 1 1 d . . .
H4A H 0.4178 0.2705 0.217 0.058 Uiso 1 1 calc R . .
H4B H 0.4468 0.1597 0.2015 0.058 Uiso 1 1 calc R . .
H4C H 0.356 0.1808 0.2402 0.058 Uiso 1 1 calc R . .
C5 C 0.3708(2) 0.0527(3) -0.01126(17) 0.0493(9) Uani 1 1 d . . .
H5A H 0.3269 -0.0015 -0.0218 0.074 Uiso 1 1 calc R . .
H5B H 0.4262 0.0278 0.0151 0.074 Uiso 1 1 calc R . .
H5C H 0.39 0.0815 -0.052 0.074 Uiso 1 1 calc R . .
C6 C 0.24468(18) 0.33145(19) 0.18869(13) 0.0251(6) Uani 1 1 d . . .
C7 C 0.28218(19) 0.42636(19) 0.20191(13) 0.0271(6) Uani 1 1 d . . .
C8 C 0.2543(2) 0.4726(2) 0.25837(14) 0.0330(6) Uani 1 1 d . . .
H8 H 0.279 0.5361 0.2688 0.04 Uiso 1 1 calc R . .
C9 C 0.1936(2) 0.4321(2) 0.29956(14) 0.0351(7) Uani 1 1 d . . .
H9 H 0.1774 0.4669 0.3373 0.042 Uiso 1 1 calc R . .
C10 C 0.1565(2) 0.3398(2) 0.28526(14) 0.0348(7) Uani 1 1 d . . .
H10 H 0.1138 0.3106 0.3128 0.042 Uiso 1 1 calc R . .
C11 C 0.18228(19) 0.2907(2) 0.23044(13) 0.0292(6) Uani 1 1 d . . .
H11 H 0.1569 0.2273 0.2208 0.035 Uiso 1 1 calc R . .
C12 C 0.3516(2) 0.4840(2) 0.16248(14) 0.0320(6) Uani 1 1 d . . .
C13 C 0.3045(2) 0.5803(2) 0.13814(17) 0.0451(8) Uani 1 1 d . . .
H13A H 0.3477 0.6177 0.1129 0.068 Uiso 1 1 calc R . .
H13B H 0.2883 0.6194 0.1759 0.068 Uiso 1 1 calc R . .
H13C H 0.2473 0.5652 0.1101 0.068 Uiso 1 1 calc R . .
C14 C 0.3841(2) 0.4323(2) 0.10185(16) 0.0417(8) Uani 1 1 d . . .
H14A H 0.4276 0.4751 0.0805 0.062 Uiso 1 1 calc R . .
H14B H 0.3296 0.4179 0.071 0.062 Uiso 1 1 calc R . .
H14C H 0.4159 0.3707 0.1151 0.062 Uiso 1 1 calc R . .
C15 C 0.4393(2) 0.5074(3) 0.20872(17) 0.0509(9) Uani 1 1 d . . .
H15A H 0.4845 0.5441 0.1846 0.076 Uiso 1 1 calc R . .
H15B H 0.4681 0.4459 0.2253 0.076 Uiso 1 1 calc R . .
H15C H 0.4213 0.5471 0.2456 0.076 Uiso 1 1 calc R . .
C16 C 0.22292(19) 0.1621(2) -0.06903(13) 0.0289(6) Uani 1 1 d . . .
C17 C 0.2578(2) 0.2106(2) -0.12298(14) 0.0338(7) Uani 1 1 d . . .
C18 C 0.2169(2) 0.1846(3) -0.18533(15) 0.0455(8) Uani 1 1 d . . .
H18 H 0.2387 0.2165 -0.2225 0.055 Uiso 1 1 calc R . .
C19 C 0.1470(2) 0.1156(3) -0.19561(17) 0.0538(9) Uani 1 1 d . . .
H19 H 0.1218 0.1007 -0.2389 0.065 Uiso 1 1 calc R . .
C20 C 0.1137(2) 0.0680(3) -0.14258(17) 0.0484(9) Uani 1 1 d . . .
H20 H 0.0656 0.0199 -0.1488 0.058 Uiso 1 1 calc R . .
C21 C 0.1516(2) 0.0917(2) -0.08046(15) 0.0371(7) Uani 1 1 d . . .
H21 H 0.1285 0.0592 -0.0439 0.045 Uiso 1 1 calc R . .
C22 C 0.3379(2) 0.2877(2) -0.12239(15) 0.0366(7) Uani 1 1 d . . .
C23 C 0.2987(3) 0.3825(3) -0.15461(18) 0.0510(9) Uani 1 1 d . . .
H23A H 0.2691 0.3676 -0.1985 0.077 Uiso 1 1 calc R . .
H23B H 0.3499 0.4296 -0.1583 0.077 Uiso 1 1 calc R . .
H23C H 0.252 0.4111 -0.1277 0.077 Uiso 1 1 calc R . .
C24 C 0.4157(2) 0.2455(3) -0.1620(2) 0.0564(10) Uani 1 1 d . . .
H24A H 0.4403 0.1849 -0.141 0.085 Uiso 1 1 calc R . .
H24B H 0.4664 0.2937 -0.1632 0.085 Uiso 1 1 calc R . .
H24C H 0.3897 0.231 -0.2068 0.085 Uiso 1 1 calc R . .
C25 C 0.3834(2) 0.3162(3) -0.05477(16) 0.0438(8) Uani 1 1 d . . .
H25A H 0.4097 0.2574 -0.0324 0.066 Uiso 1 1 calc R . .
H25B H 0.3361 0.3456 -0.0287 0.066 Uiso 1 1 calc R . .
H25C H 0.4337 0.3639 -0.0598 0.066 Uiso 1 1 calc R . .
C26 C -0.0289(3) 0.2748(3) -0.07888(18) 0.0598(11) Uani 1 1 d . . .
H26A H 0.0256 0.2793 -0.1056 0.072 Uiso 1 1 calc R . .
H26B H -0.0508 0.3421 -0.0698 0.072 Uiso 1 1 calc R . .
C27 C -0.1068(3) 0.2154(3) -0.11419(19) 0.0613(10) Uani 1 1 d . . .
H27A H -0.151 0.2584 -0.1408 0.074 Uiso 1 1 calc R . .
H27B H -0.0813 0.1654 -0.1431 0.074 Uiso 1 1 calc R . .
C28 C -0.1539(2) 0.1678(3) -0.05916(18) 0.0546(9) Uani 1 1 d . . .
H28A H -0.1968 0.2141 -0.0392 0.066 Uiso 1 1 calc R . .
H28B H -0.1892 0.1083 -0.0743 0.066 Uiso 1 1 calc R . .
C29 C -0.0711(2) 0.1421(2) -0.01215(16) 0.0413(8) Uani 1 1 d . . .
H29A H -0.09 0.1375 0.0333 0.05 Uiso 1 1 calc R . .
H29B H -0.0436 0.0784 -0.0241 0.05 Uiso 1 1 calc R . .
C30 C -0.0565(2) 0.3095(3) 0.14078(19) 0.0500(9) Uani 1 1 d . . .
H30A H -0.04 0.2684 0.1801 0.06 Uiso 1 1 calc R . .
H30B H -0.0927 0.2688 0.1074 0.06 Uiso 1 1 calc R . .
C31 C -0.1127(2) 0.3973(3) 0.15838(18) 0.0495(9) Uani 1 1 d . . .
H31A H -0.1556 0.4191 0.1206 0.059 Uiso 1 1 calc R . .
H31B H -0.1499 0.3828 0.196 0.059 Uiso 1 1 calc R . .
C32 C -0.0391(2) 0.4731(3) 0.17614(18) 0.0478(8) Uani 1 1 d . . .
H32A H -0.0123 0.4647 0.222 0.057 Uiso 1 1 calc R . .
H32B H -0.0651 0.5404 0.1706 0.057 Uiso 1 1 calc R . .
C33 C 0.0335(2) 0.4538(2) 0.12845(16) 0.0366(7) Uani 1 1 d . . .
H33A H 0.0198 0.4923 0.0877 0.044 Uiso 1 1 calc R . .
H33B H 0.097 0.4716 0.148 0.044 Uiso 1 1 calc R . .
C34 C -0.2713(3) 0.1451(3) 0.1423(2) 0.0777(13) Uani 1 1 d . . .
H34A H -0.2157 0.1441 0.1746 0.093 Uiso 1 1 calc R . .
H34B H -0.2537 0.1114 0.1022 0.093 Uiso 1 1 calc R . .
C35 C -0.3478(3) 0.0884(4) 0.1697(2) 0.0854(14) Uani 1 1 d . . .
H35A H -0.3265 0.0209 0.1791 0.128 Uiso 1 1 calc R . .
H35B H -0.4028 0.0871 0.1377 0.128 Uiso 1 1 calc R . .
H35C H -0.3646 0.1197 0.2103 0.128 Uiso 1 1 calc R . .
C36 C -0.3598(4) 0.2622(5) 0.0783(4) 0.119(2) Uani 1 1 d . . .
H36A H -0.4219 0.2475 0.0942 0.143 Uiso 1 1 calc R . .
H36B H -0.3512 0.2173 0.0412 0.143 Uiso 1 1 calc R . .
C37 C -0.3614(4) 0.3624(5) 0.0539(3) 0.120(2) Uani 1 1 d . . .
H37A H -0.4108 0.369 0.0179 0.18 Uiso 1 1 calc R . .
H37B H -0.3004 0.3782 0.0378 0.18 Uiso 1 1 calc R . .
H37C H -0.3739 0.4077 0.0894 0.18 Uiso 1 1 calc R . .

loop_
_atom_site_aniso_label
_atom_site_aniso_U_11
_atom_site_aniso_U_22
_atom_site_aniso_U_33
_atom_site_aniso_U_23
_atom_site_aniso_U_13
_atom_site_aniso_U_12
Y 0.02203(12) 0.01956(13) 0.02429(13) 0.00230(10) 0.00174(9) -0.00024(10)
Cl1 0.0372(4) 0.0296(4) 0.0431(4) 0.0140(3) 0.0085(3) 0.0015(3)
Cl2 0.0397(4) 0.0253(3) 0.0349(4) 0.0083(3) -0.0035(3) -0.0088(3)
O1 0.0356(11) 0.0298(10) 0.0333(11) 0.0044(8) -0.0095(9) -0.0048(9)
O2 0.0274(10) 0.0250(10) 0.0334(10) 0.0012(8) 0.0066(8) 0.0015(8)
O3 0.083(3) 0.090(3) 0.175(4) 0.033(3) -0.009(3) -0.005(2)
N1 0.0251(11) 0.0204(11) 0.0277(11) -0.0015(9) -0.0014(9) -0.0019(9)
N2 0.0280(12) 0.0248(11) 0.0281(12) -0.0023(9) 0.0046(10) -0.0008(9)
C1 0.0276(14) 0.0239(14) 0.0326(15) 0.0038(11) 0.0005(12) -0.0006(11)
C2 0.0310(15) 0.0273(14) 0.0373(16) 0.0017(12) 0.0007(12) 0.0096(12)
C3 0.0307(15) 0.0267(14) 0.0399(16) -0.0016(12) 0.0095(13) 0.0017(12)
C4 0.0375(17) 0.0404(17) 0.0367(17) -0.0012(14) -0.0068(14) 0.0084(14)
C5 0.047(2) 0.050(2) 0.051(2) -0.0151(16) 0.0018(16) 0.0202(16)
C6 0.0244(13) 0.0236(13) 0.0259(14) 0.0010(10) -0.0052(11) 0.0018(11)
C7 0.0255(14) 0.0250(14) 0.0299(14) -0.0010(11) -0.0040(11) -0.0014(11)
C8 0.0336(16) 0.0273(15) 0.0367(16) -0.0066(12) -0.0060(13) -0.0009(12)
C9 0.0379(17) 0.0372(16) 0.0299(15) -0.0076(13) 0.0004(13) 0.0064(13)
C10 0.0339(16) 0.0399(17) 0.0310(15) 0.0034(13) 0.0043(13) 0.0033(13)
C11 0.0297(15) 0.0260(14) 0.0314(15) 0.0016(11) -0.0005(12) -0.0005(11)
C12 0.0299(15) 0.0276(14) 0.0378(16) -0.0032(12) -0.0006(13) -0.0094(12)
C13 0.058(2) 0.0292(16) 0.0484(19) 0.0042(14) 0.0044(16) -0.0064(15)
C14 0.0446(18) 0.0346(17) 0.0475(19) -0.0002(14) 0.0142(15) -0.0111(14)
C15 0.0382(19) 0.059(2) 0.054(2) -0.0027(17) -0.0045(16) -0.0188(17)
C16 0.0265(14) 0.0311(15) 0.0295(14) -0.0054(11) 0.0053(12) 0.0009(11)
C17 0.0302(15) 0.0393(16) 0.0324(15) -0.0040(13) 0.0069(12) -0.0046(13)
C18 0.0440(19) 0.063(2) 0.0308(16) -0.0033(15) 0.0095(15) -0.0095(17)
C19 0.049(2) 0.074(3) 0.0372(19) -0.0154(17) -0.0008(16) -0.0173(19)
C20 0.0412(19) 0.055(2) 0.049(2) -0.0123(17) 0.0069(16) -0.0190(16)
C21 0.0352(16) 0.0386(17) 0.0389(17) -0.0055(13) 0.0113(14) -0.0091(13)
C22 0.0321(16) 0.0423(17) 0.0370(16) -0.0028(13) 0.0127(13) -0.0068(13)
C23 0.053(2) 0.048(2) 0.053(2) 0.0047(17) 0.0125(17) -0.0079(17)
C24 0.0438(19) 0.062(2) 0.068(2) -0.0143(19) 0.0308(18) -0.0149(18)
C25 0.0356(18) 0.050(2) 0.0462(19) -0.0038(15) 0.0049(15) -0.0176(15)
C26 0.068(3) 0.053(2) 0.053(2) 0.0258(18) -0.0278(19) -0.0110(19)
C27 0.057(2) 0.074(3) 0.048(2) 0.0078(19) -0.0220(18) -0.001(2)
C28 0.039(2) 0.064(2) 0.058(2) -0.0030(19) -0.0137(17) -0.0026(17)
C29 0.0344(17) 0.0442(18) 0.0437(18) -0.0004(15) -0.0067(14) -0.0124(14)
C30 0.0401(19) 0.0445(19) 0.070(2) -0.0030(17) 0.0301(18) -0.0054(15)
C31 0.0408(19) 0.052(2) 0.059(2) 0.0061(17) 0.0227(17) 0.0082(16)
C32 0.048(2) 0.0434(19) 0.053(2) -0.0089(16) 0.0080(17) 0.0139(16)
C33 0.0338(16) 0.0251(15) 0.0510(19) -0.0055(13) 0.0037(14) 0.0025(12)
C34 0.078(3) 0.070(3) 0.086(3) -0.016(3) 0.014(3) -0.013(3)
C35 0.078(3) 0.091(4) 0.089(4) -0.011(3) 0.018(3) -0.010(3)
C36 0.077(4) 0.134(6) 0.142(6) 0.035(5) -0.023(4) -0.026(4)
C37 0.084(4) 0.112(5) 0.161(6) 0.040(4) -0.016(4) -0.007(4)

loop_
_atom_type_symbol
_atom_type_description
_atom_type_scat_dispersion_real
_atom_type_scat_dispersion_imag
_atom_type_scat_source
C C 0.0033 0.0016 'International Tables Vol C Tables 4.2.6.8 and 6.1.1.4'
H H 0 0 'International Tables Vol C Tables 4.2.6.8 and 6.1.1.4'
Cl Cl 0.1484 0.1585 'International Tables Vol C Tables 4.2.6.8 and 6.1.1.4'
N N 0.0061 0.0033 'International Tables Vol C Tables 4.2.6.8 and 6.1.1.4'
Y Y -2.7962 3.5667 'International Tables Vol C Tables 4.2.6.8 and 6.1.1.4'
O O 0.0106 0.006 'International Tables Vol C Tables 4.2.6.8 and 6.1.1.4'

loop_
_geom_angle_atom_site_label_1
_geom_angle_atom_site_label_2
_geom_angle_atom_site_label_3
_geom_angle
_geom_angle_site_symmetry_1
_geom_angle_site_symmetry_3
_geom_angle_publ_flag
N2 Y N1 79.14(8) . . ?
N2 Y O2 173.78(7) . . ?
N1 Y O2 95.68(7) . . ?
N2 Y O1 101.53(7) . . ?
N1 Y O1 171.02(7) . . ?
O2 Y O1 84.12(7) . . ?
N2 Y Cl1 93.51(6) . . ?
N1 Y Cl1 100.50(5) . . ?
O2 Y Cl1 83.99(5) . . ?
O1 Y Cl1 88.42(5) . . ?
N2 Y Cl2 93.42(6) . . ?
N1 Y Cl2 88.36(5) . . ?
O2 Y Cl2 89.85(5) . . ?
O1 Y Cl2 82.67(5) . . ?
Cl1 Y Cl2 169.65(2) . . ?
C26 O1 C29 108.1(2) . . ?
C26 O1 Y 123.55(18) . . ?
C29 O1 Y 128.14(16) . . ?
C30 O2 C33 108.7(2) . . ?
C30 O2 Y 126.28(17) . . ?
C33 O2 Y 124.88(16) . . ?
C36 O3 C34 119.6(5) . . ?
C1 N1 C6 116.8(2) . . ?
C1 N1 Y 125.70(18) . . ?
C6 N1 Y 113.75(15) . . ?
C3 N2 C16 118.2(2) . . ?
C3 N2 Y 125.50(18) . . ?
C16 N2 Y 112.76(16) . . ?
N1 C1 C2 124.0(3) . . ?
N1 C1 C4 120.4(2) . . ?
C2 C1 C4 115.7(2) . . ?
C3 C2 C1 130.9(3) . . ?
N2 C3 C2 124.2(3) . . ?
N2 C3 C5 120.0(3) . . ?
C2 C3 C5 115.8(3) . . ?
C11 C6 C7 119.7(2) . . ?
C11 C6 N1 115.2(2) . . ?
C7 C6 N1 125.1(2) . . ?
C8 C7 C6 116.0(2) . . ?
C8 C7 C12 116.2(2) . . ?
C6 C7 C12 127.8(2) . . ?
C9 C8 C7 124.2(3) . . ?
C8 C9 C10 119.0(3) . . ?
C11 C10 C9 119.1(3) . . ?
C10 C11 C6 122.1(3) . . ?
C14 C12 C13 106.5(3) . . ?
C14 C12 C15 107.8(3) . . ?
C13 C12 C15 109.6(3) . . ?
C14 C12 C7 116.2(2) . . ?
C13 C12 C7 108.5(2) . . ?
C15 C12 C7 108.1(2) . . ?
C21 C16 C17 119.2(3) . . ?
C21 C16 N2 115.5(2) . . ?
C17 C16 N2 125.3(2) . . ?
C18 C17 C16 116.4(3) . . ?
C18 C17 C22 115.4(3) . . ?
C16 C17 C22 128.2(3) . . ?
C19 C18 C17 123.6(3) . . ?
C18 C19 C20 119.6(3) . . ?
C21 C20 C19 118.7(3) . . ?
C20 C21 C16 122.5(3) . . ?
C25 C22 C23 106.8(3) . . ?
C25 C22 C24 107.3(3) . . ?
C23 C22 C24 110.0(3) . . ?
C25 C22 C17 115.9(2) . . ?
C23 C22 C17 108.8(3) . . ?
C24 C22 C17 108.0(3) . . ?
O1 C26 C27 105.6(3) . . ?
C28 C27 C26 103.3(3) . . ?
C29 C28 C27 101.6(3) . . ?
O1 C29 C28 105.5(3) . . ?
O2 C30 C31 106.1(3) . . ?
C32 C31 C30 103.2(3) . . ?
C31 C32 C33 103.4(3) . . ?
O2 C33 C32 105.2(2) . . ?
O3 C34 C35 114.9(4) . . ?
O3 C36 C37 115.7(5) . . ?

loop_
_geom_bond_atom_site_label_1
_geom_bond_atom_site_label_2
_geom_bond_distance
_geom_bond_site_symmetry_2
_geom_bond_publ_flag
Y N2 2.343(2) . ?
Y N1 2.357(2) . ?
Y O2 2.3790(18) . ?
Y O1 2.4015(19) . ?
Y Cl1 2.5773(7) . ?
Y Cl2 2.5892(7) . ?
O1 C26 1.461(4) . ?
O1 C29 1.464(3) . ?
O2 C30 1.451(3) . ?
O2 C33 1.467(3) . ?
O3 C36 1.345(7) . ?
O3 C34 1.388(6) . ?
N1 C1 1.328(3) . ?
N1 C6 1.440(3) . ?
N2 C3 1.330(4) . ?
N2 C16 1.440(3) . ?
C1 C2 1.407(4) . ?
C1 C4 1.512(4) . ?
C2 C3 1.398(4) . ?
C3 C5 1.514(4) . ?
C6 C11 1.399(4) . ?
C6 C7 1.415(4) . ?
C7 C8 1.401(4) . ?
C7 C12 1.543(4) . ?
C8 C9 1.374(4) . ?
C9 C10 1.384(4) . ?
C10 C11 1.380(4) . ?
C12 C14 1.530(4) . ?
C12 C13 1.536(4) . ?
C12 C15 1.540(4) . ?
C16 C21 1.404(4) . ?
C16 C17 1.411(4) . ?
C17 C18 1.403(4) . ?
C17 C22 1.551(4) . ?
C18 C19 1.374(5) . ?
C19 C20 1.380(5) . ?
C20 C21 1.377(4) . ?
C22 C25 1.528(4) . ?
C22 C23 1.532(5) . ?
C22 C24 1.539(4) . ?
C26 C27 1.509(5) . ?
C27 C28 1.504(5) . ?
C28 C29 1.502(4) . ?
C30 C31 1.499(4) . ?
C31 C32 1.495(5) . ?
C32 C33 1.505(4) . ?
C34 C35 1.484(6) . ?
C36 C37 1.450(8) . ?
